data_4026850
loop_
_publ_author_name
'Shanbao Yu'
'Qing-Qing Huang'
'Yu Luo'
'Wei Lu'

_publ_section_title
;
 Total Synthesis of Camptothecin and SN-38
;
_journal_name_full 'Journal of Organic Chemistry'
_journal_page_first 713
_journal_page_last 717
_journal_paper_doi 10.1021/jo201974f
_journal_volume 77
_journal_year 2012
_chemical_absolute_configuration unk
_chemical_formula_sum 'C15 H19 N O5'
_chemical_formula_weight 293.31
_chemical_name_systematic
; 
 ? 
;
_space_group_IT_number 4
_symmetry_cell_setting monoclinic
_symmetry_space_group_name_Hall 'P 2yb'
_symmetry_space_group_name_H-M 'P 1 21 1'
_atom_sites_solution_hydrogens geom
_atom_sites_solution_primary direct
_atom_sites_solution_secondary difmap
_audit_creation_method SHELXL-97
_cell_angle_alpha 90.00
_cell_angle_beta 105.2280(10)
_cell_angle_gamma 90.00
_cell_formula_units_Z 2
_cell_length_a 7.0653(3)
_cell_length_b 8.3781(3)
_cell_length_c 12.8601(5)
_cell_measurement_temperature 296(2)
_cell_volume 734.51(5)
_computing_structure_refinement 'SHELXL-97 (Sheldrick, 1997)'
_computing_structure_solution 'SHELXS-97 (Sheldrick, 1990)'
_diffrn_ambient_temperature 296(2)
_diffrn_measured_fraction_theta_full 0.998
_diffrn_measured_fraction_theta_max 0.998
_diffrn_radiation_monochromator graphite
_diffrn_radiation_source 'fine-focus sealed tube'
_diffrn_radiation_type MoK\a
_diffrn_radiation_wavelength 0.71073
_diffrn_reflns_av_R_equivalents 0.0227
_diffrn_reflns_av_sigmaI/netI 0.0220
_diffrn_reflns_limit_h_max 8
_diffrn_reflns_limit_h_min -8
_diffrn_reflns_limit_k_max 9
_diffrn_reflns_limit_k_min -9
_diffrn_reflns_limit_l_max 14
_diffrn_reflns_limit_l_min -15
_diffrn_reflns_number 8496
_diffrn_reflns_theta_full 25.01
_diffrn_reflns_theta_max 25.01
_diffrn_reflns_theta_min 1.64
_exptl_absorpt_coefficient_mu 0.100
_exptl_absorpt_correction_T_max 1
_exptl_absorpt_correction_T_min 0.748826
_exptl_absorpt_correction_type multi-scan
_exptl_crystal_colour colorless
_exptl_crystal_density_diffrn 1.326
_exptl_crystal_description block
_exptl_crystal_F_000 312
_exptl_crystal_size_max 0.569
_exptl_crystal_size_mid 0.524
_exptl_crystal_size_min 0.468
_refine_diff_density_max 0.108
_refine_diff_density_min -0.123
_refine_diff_density_rms 0.023
_refine_ls_abs_structure_details 'Flack H D (1983), Acta Cryst. A39, 876-881'
_refine_ls_abs_structure_Flack 0.5(7)
_refine_ls_extinction_coef 0.094(5)
_refine_ls_extinction_expression Fc^*^=kFc[1+0.001xFc^2^\l^3^/sin(2\q)]^-1/4^
_refine_ls_extinction_method SHELXL
_refine_ls_goodness_of_fit_ref 1.046
_refine_ls_hydrogen_treatment constr
_refine_ls_matrix_type full
_refine_ls_number_parameters 191
_refine_ls_number_reflns 2576
_refine_ls_number_restraints 1
_refine_ls_restrained_S_all 1.046
_refine_ls_R_factor_all 0.0258
_refine_ls_R_factor_gt 0.0250
_refine_ls_shift/su_max 0.000
_refine_ls_shift/su_mean 0.000
_refine_ls_structure_factor_coef Fsqd
_refine_ls_weighting_details 'calc w=1/[\s^2^(Fo^2^)+(0.0336P)^2^+0.0774P] where P=(Fo^2^+2Fc^2^)/3'
_refine_ls_weighting_scheme calc
_refine_ls_wR_factor_gt 0.0643
_refine_ls_wR_factor_ref 0.0651
_reflns_number_gt 2503
_reflns_number_total 2576
_reflns_threshold_expression >2sigma(I)
_cod_data_source_file jo201974f_si_001.cif
_cod_data_source_block z
_cod_database_code 4026850

loop_
_symmetry_equiv_pos_as_xyz
'x, y, z'
'-x, y+1/2, -z'

loop_
_atom_site_label
_atom_site_type_symbol
_atom_site_fract_x
_atom_site_fract_y
_atom_site_fract_z
_atom_site_U_iso_or_equiv
_atom_site_adp_type
_atom_site_occupancy
_atom_site_symmetry_multiplicity
_atom_site_calc_flag
_atom_site_refinement_flags
O1 O 0.05132(14) 1.06293(12) 0.63224(9) 0.0499(3) Uani 1 1 d .
O2 O -0.04260(14) 0.70635(15) 0.65283(10) 0.0585(3) Uani 1 1 d .
O3 O 0.24279(13) 0.57938(11) 0.71440(8) 0.0409(2) Uani 1 1 d .
O4 O 0.71561(14) 0.62725(12) 0.90948(8) 0.0461(3) Uani 1 1 d .
O5 O 0.70933(16) 0.35864(12) 0.92259(9) 0.0505(3) Uani 1 1 d .
N1 N 0.38299(17) 1.11354(14) 0.68672(9) 0.0421(3) Uani 1 1 d .
C1 C 0.8232(2) 0.49460(19) 0.96590(11) 0.0452(3) Uani 1 1 d .
C2 C 0.5104(2) 0.40702(18) 0.89963(13) 0.0473(4) Uani 1 1 d .
H2A H 0.4598 0.3949 0.9624 0.057 Uiso 1 1 calc R
H2B H 0.4296 0.3454 0.8406 0.057 Uiso 1 1 calc R
C3 C 0.5163(2) 0.58289(16) 0.86858(11) 0.0400(3) Uani 1 1 d .
H3A H 0.4350 0.6455 0.9046 0.048 Uiso 1 1 calc R
C4 C 0.45237(18) 0.61643(15) 0.74652(10) 0.0353(3) Uani 1 1 d .
C5 C 0.13222(18) 0.71304(17) 0.68069(11) 0.0390(3) Uani 1 1 d .
C6 C 0.26822(19) 0.84759(16) 0.68782(10) 0.0347(3) Uani 1 1 d .
C7 C 0.45647(18) 0.79292(15) 0.72584(10) 0.0333(3) Uani 1 1 d .
C8 C 0.61364(19) 0.89734(16) 0.74262(11) 0.0408(3) Uani 1 1 d .
H8A H 0.7430 0.8627 0.7660 0.049 Uiso 1 1 calc R
C9 C 0.5661(2) 1.05513(17) 0.72246(12) 0.0444(3) Uani 1 1 d .
H9A H 0.6690 1.1279 0.7345 0.053 Uiso 1 1 calc R
C10 C 0.23589(18) 1.01173(16) 0.66806(10) 0.0365(3) Uani 1 1 d .
C11 C 0.8411(3) 0.5117(3) 1.08524(13) 0.0652(5) Uani 1 1 d .
H11A H 0.7126 0.5167 1.0970 0.098 Uiso 1 1 calc R
H11B H 0.9117 0.6077 1.1115 0.098 Uiso 1 1 calc R
H11C H 0.9104 0.4214 1.1229 0.098 Uiso 1 1 calc R
C12 C 1.0188(2) 0.4849(3) 0.94145(16) 0.0649(5) Uani 1 1 d .
H12A H 1.0001 0.4746 0.8651 0.097 Uiso 1 1 calc R
H12B H 1.0892 0.3937 0.9772 0.097 Uiso 1 1 calc R
H12C H 1.0924 0.5800 0.9664 0.097 Uiso 1 1 calc R
C13 C 0.0234(3) 1.2322(2) 0.61608(16) 0.0627(5) Uani 1 1 d .
H13A H -0.1142 1.2550 0.5908 0.094 Uiso 1 1 calc R
H13B H 0.0890 1.2676 0.5636 0.094 Uiso 1 1 calc R
H13C H 0.0769 1.2868 0.6830 0.094 Uiso 1 1 calc R
C14 C 0.5577(2) 0.51551(16) 0.68097(11) 0.0404(3) Uani 1 1 d .
H14A H 0.6972 0.5373 0.7054 0.048 Uiso 1 1 calc R
H14B H 0.5383 0.4038 0.6950 0.048 Uiso 1 1 calc R
C15 C 0.4906(3) 0.5438(2) 0.56075(12) 0.0575(4) Uani 1 1 d .
H15A H 0.5642 0.4767 0.5251 0.086 Uiso 1 1 calc R
H15B H 0.5115 0.6536 0.5457 0.086 Uiso 1 1 calc R
H15C H 0.3536 0.5189 0.5352 0.086 Uiso 1 1 calc R

loop_
_atom_site_aniso_label
_atom_site_aniso_U_11
_atom_site_aniso_U_22
_atom_site_aniso_U_33
_atom_site_aniso_U_23
_atom_site_aniso_U_13
_atom_site_aniso_U_12
O1 0.0393(5) 0.0378(5) 0.0661(6) 0.0022(5) 0.0021(4) 0.0062(4)
O2 0.0333(5) 0.0554(7) 0.0850(8) 0.0024(6) 0.0121(5) -0.0053(5)
O3 0.0359(5) 0.0324(5) 0.0535(5) 0.0014(4) 0.0102(4) -0.0057(4)
O4 0.0480(6) 0.0390(5) 0.0446(5) 0.0056(4) 0.0001(4) -0.0040(4)
O5 0.0510(6) 0.0375(5) 0.0615(6) 0.0064(5) 0.0120(5) 0.0024(4)
N1 0.0447(7) 0.0336(6) 0.0467(6) 0.0002(5) 0.0094(5) -0.0021(5)
C1 0.0489(8) 0.0415(7) 0.0436(7) 0.0055(6) 0.0092(6) 0.0029(6)
C2 0.0468(8) 0.0452(8) 0.0503(8) 0.0107(7) 0.0135(7) -0.0032(6)
C3 0.0413(7) 0.0378(7) 0.0422(7) 0.0013(6) 0.0132(5) 0.0001(6)
C4 0.0331(6) 0.0312(6) 0.0410(7) -0.0007(5) 0.0087(5) -0.0032(5)
C5 0.0357(7) 0.0394(7) 0.0427(7) -0.0015(6) 0.0115(5) -0.0025(6)
C6 0.0359(6) 0.0345(7) 0.0336(6) -0.0025(5) 0.0088(5) -0.0018(5)
C7 0.0356(6) 0.0320(6) 0.0322(6) -0.0018(5) 0.0088(5) -0.0010(5)
C8 0.0332(7) 0.0371(7) 0.0500(8) -0.0004(6) 0.0074(6) -0.0021(5)
C9 0.0409(7) 0.0346(7) 0.0560(8) -0.0013(6) 0.0097(6) -0.0081(6)
C10 0.0389(7) 0.0367(7) 0.0333(6) -0.0001(5) 0.0081(5) 0.0017(6)
C11 0.0718(11) 0.0769(12) 0.0426(8) 0.0121(9) 0.0074(7) 0.0046(10)
C12 0.0511(9) 0.0701(12) 0.0751(11) 0.0047(10) 0.0195(8) 0.0029(8)
C13 0.0557(9) 0.0412(8) 0.0809(12) 0.0059(8) -0.0004(8) 0.0109(7)
C14 0.0461(7) 0.0311(7) 0.0449(7) 0.0002(6) 0.0136(6) 0.0010(6)
C15 0.0736(11) 0.0563(10) 0.0435(8) -0.0051(7) 0.0171(7) 0.0069(8)

loop_
_atom_type_symbol
_atom_type_description
_atom_type_scat_dispersion_real
_atom_type_scat_dispersion_imag
_atom_type_scat_source
C C 0.0033 0.0016 'International Tables Vol C Tables 4.2.6.8 and 6.1.1.4'
H H 0.0000 0.0000 'International Tables Vol C Tables 4.2.6.8 and 6.1.1.4'
N N 0.0061 0.0033 'International Tables Vol C Tables 4.2.6.8 and 6.1.1.4'
O O 0.0106 0.0060 'International Tables Vol C Tables 4.2.6.8 and 6.1.1.4'

loop_
_geom_angle_atom_site_label_1
_geom_angle_atom_site_label_2
_geom_angle_atom_site_label_3
_geom_angle
C10 O1 C13 116.80(12)
C5 O3 C4 111.53(10)
C3 O4 C1 109.14(11)
C2 O5 C1 106.29(11)
C10 N1 C9 117.93(12)
O5 C1 O4 104.67(10)
O5 C1 C12 109.42(14)
O4 C1 C12 109.39(13)
O5 C1 C11 111.19(13)
O4 C1 C11 109.43(13)
C12 C1 C11 112.45(14)
O5 C2 C3 103.67(12)
O5 C2 H2A 111.0
C3 C2 H2A 111.0
O5 C2 H2B 111.0
C3 C2 H2B 111.0
H2A C2 H2B 109.0
O4 C3 C2 104.37(12)
O4 C3 C4 109.08(10)
C2 C3 C4 114.88(12)
O4 C3 H3A 109.4
C2 C3 H3A 109.4
C4 C3 H3A 109.4
O3 C4 C7 102.94(10)
O3 C4 C14 109.41(10)
C7 C4 C14 114.45(11)
O3 C4 C3 104.66(10)
C7 C4 C3 110.20(11)
C14 C4 C3 114.11(11)
O2 C5 O3 121.07(13)
O2 C5 C6 131.56(14)
O3 C5 C6 107.37(10)
C7 C6 C10 119.21(12)
C7 C6 C5 108.89(12)
C10 C6 C5 131.83(12)
C6 C7 C8 120.52(12)
C6 C7 C4 109.26(11)
C8 C7 C4 130.18(12)
C9 C8 C7 115.62(12)
C9 C8 H8A 122.2
C7 C8 H8A 122.2
N1 C9 C8 125.50(13)
N1 C9 H9A 117.2
C8 C9 H9A 117.2
N1 C10 O1 120.50(12)
N1 C10 C6 121.16(12)
O1 C10 C6 118.31(12)
C1 C11 H11A 109.5
C1 C11 H11B 109.5
H11A C11 H11B 109.5
C1 C11 H11C 109.5
H11A C11 H11C 109.5
H11B C11 H11C 109.5
C1 C12 H12A 109.5
C1 C12 H12B 109.5
H12A C12 H12B 109.5
C1 C12 H12C 109.5
H12A C12 H12C 109.5
H12B C12 H12C 109.5
O1 C13 H13A 109.5
O1 C13 H13B 109.5
H13A C13 H13B 109.5
O1 C13 H13C 109.5
H13A C13 H13C 109.5
H13B C13 H13C 109.5
C15 C14 C4 114.36(12)
C15 C14 H14A 108.7
C4 C14 H14A 108.7
C15 C14 H14B 108.7
C4 C14 H14B 108.7
H14A C14 H14B 107.6
C14 C15 H15A 109.5
C14 C15 H15B 109.5
H15A C15 H15B 109.5
C14 C15 H15C 109.5
H15A C15 H15C 109.5
H15B C15 H15C 109.5

loop_
_geom_bond_atom_site_label_1
_geom_bond_atom_site_label_2
_geom_bond_distance
O1 C10 1.3345(16)
O1 C13 1.439(2)
O2 C5 1.1936(16)
O3 C5 1.3690(17)
O3 C4 1.4623(15)
O4 C3 1.4175(17)
O4 C1 1.4315(17)
O5 C2 1.4174(18)
O5 C1 1.4210(19)
N1 C10 1.3169(17)
N1 C9 1.3459(19)
C1 C12 1.498(2)
C1 C11 1.513(2)
C2 C3 1.530(2)
C2 H2A 0.9700
C2 H2B 0.9700
C3 C4 1.5410(18)
C3 H3A 0.9800
C4 C7 1.5039(18)
C4 C14 1.5195(18)
C5 C6 1.4684(19)
C6 C7 1.3698(18)
C6 C10 1.4062(19)
C7 C8 1.3853(18)
C8 C9 1.372(2)
C8 H8A 0.9300
C9 H9A 0.9300
C11 H11A 0.9600
C11 H11B 0.9600
C11 H11C 0.9600
C12 H12A 0.9600
C12 H12B 0.9600
C12 H12C 0.9600
C13 H13A 0.9600
C13 H13B 0.9600
C13 H13C 0.9600
C14 C15 1.512(2)
C14 H14A 0.9700
C14 H14B 0.9700
C15 H15A 0.9600
C15 H15B 0.9600
C15 H15C 0.9600

loop_
_geom_torsion_atom_site_label_1
_geom_torsion_atom_site_label_2
_geom_torsion_atom_site_label_3
_geom_torsion_atom_site_label_4
_geom_torsion
C2 O5 C1 O4 -34.64(14)
C2 O5 C1 C12 -151.79(13)
C2 O5 C1 C11 83.40(15)
C3 O4 C1 O5 22.63(14)
C3 O4 C1 C12 139.79(13)
C3 O4 C1 C11 -96.61(14)
C1 O5 C2 C3 32.41(14)
C1 O4 C3 C2 -2.80(14)
C1 O4 C3 C4 -126.03(11)
O5 C2 C3 O4 -18.00(14)
O5 C2 C3 C4 101.39(13)
C5 O3 C4 C7 -1.03(13)
C5 O3 C4 C14 -123.12(11)
C5 O3 C4 C3 114.21(11)
O4 C3 C4 O3 -175.50(10)
C2 C3 C4 O3 67.77(14)
O4 C3 C4 C7 -65.45(14)
C2 C3 C4 C7 177.82(12)
O4 C3 C4 C14 64.93(14)
C2 C3 C4 C14 -51.80(15)
C4 O3 C5 O2 -178.88(12)
C4 O3 C5 C6 0.84(14)
O2 C5 C6 C7 179.41(15)
O3 C5 C6 C7 -0.27(14)
O2 C5 C6 C10 2.8(3)
O3 C5 C6 C10 -176.91(13)
C10 C6 C7 C8 -1.30(18)
C5 C6 C7 C8 -178.43(12)
C10 C6 C7 C4 176.75(12)
C5 C6 C7 C4 -0.38(14)
O3 C4 C7 C6 0.83(13)
C14 C4 C7 C6 119.46(12)
C3 C4 C7 C6 -110.34(11)
O3 C4 C7 C8 178.64(13)
C14 C4 C7 C8 -62.73(18)
C3 C4 C7 C8 67.47(17)
C6 C7 C8 C9 2.24(19)
C4 C7 C8 C9 -175.36(13)
C10 N1 C9 C8 -0.8(2)
C7 C8 C9 N1 -1.2(2)
C9 N1 C10 O1 -179.81(12)
C9 N1 C10 C6 1.85(19)
C13 O1 C10 N1 -0.26(19)
C13 O1 C10 C6 178.13(14)
C7 C6 C10 N1 -0.84(18)
C5 C6 C10 N1 175.51(13)
C7 C6 C10 O1 -179.23(11)
C5 C6 C10 O1 -2.9(2)
O3 C4 C14 C15 61.14(15)
C7 C4 C14 C15 -53.76(16)
C3 C4 C14 C15 177.98(12)
